data_7712659
loop_
_publ_author_name
'Wang, Rongrong'
'Zhang, Jing'
'Liu, Yijia'
'Li, Guihua'
'Cai, Gemei'

_publ_section_title
;
 Anti-thermal Quenching Phosphors Based on the New Phosphate Host
 Ca3.6In3.6(PO4)6
;
_journal_name_full 'Dalton Transactions'
_journal_paper_doi 10.1039/D2DT03642H
_journal_year 2023
_chemical_formula_structural 'In3.6 Ca3.6 (P O4)6'
_chemical_formula_sum 'Ca3.6 In3.6 O24 P6'
_chemical_formula_weight 1127.46
_chemical_name_common 'Calcium Indium Oxide Phosphate'
_space_group_IT_number 2
_space_group_name_Hall '-P 1'
_space_group_name_H-M_alt 'P -1'
_symmetry_cell_setting triclinic
_symmetry_Int_Tables_number 2
_symmetry_space_group_name_Hall '-P 1'
_symmetry_space_group_name_H-M 'P -1'
_audit_update_record
;
2023-02-11 deposited with the CCDC.	2023-03-22 downloaded from the CCDC.
;
_cell_angle_alpha 110.9441(7)
_cell_angle_beta 101.3650(8)
_cell_angle_gamma 108.2350(8)
_cell_formula_units_Z 1
_cell_length_a 6.49535(8)
_cell_length_b 9.21284(13)
_cell_length_c 9.26081(12)
_cell_measurement_temperature 298
_cell_volume 460.795(12)
_computing_structure_refinement FULLPROF
_diffrn_ambient_temperature 298
_diffrn_detector 'scintillation counter'
_diffrn_measurement_device_type 'PANalytical X'Pert Pro'
_diffrn_radiation_monochromator graphite
_diffrn_radiation_type CuK\a
_diffrn_radiation_wavelength 1.5418
_diffrn_source 'rotating-anode x-ray tube'
_diffrn_source_target Cu
_exptl_crystal_density_diffrn 4.063
_exptl_crystal_density_method 'not measured'
_exptl_crystal_F_000 530.4
_pd_instr_location ' ?'
_pd_meas_2theta_range_inc 0.016711
_pd_meas_2theta_range_max 129.99190
_pd_meas_2theta_range_min 5.00836
_pd_meas_number_of_points 7480
_pd_meas_scan_method step
_pd_prep_temperature 1148
_pd_proc_2theta_range_inc 0.016711
_pd_proc_2theta_range_max 130.0262
_pd_proc_2theta_range_min 5.0426
_pd_proc_ls_pref_orient_corr ' ?'
_pd_proc_ls_prof_R_factor 2.6080
_pd_proc_ls_prof_wR_expected 1.6000
_pd_proc_ls_prof_wR_factor 3.5875
_pd_proc_wavelength 1.540560
_pd_spec_mounting ' ?'
_refine_ls_number_parameters 166
_refine_ls_number_reflns 3253
_refine_ls_number_restraints 17
_refine_ls_R_I_factor 4.3100
_cod_data_source_file d2dt03642h2.cif
_cod_data_source_block CIP335
_cod_depositor_comments
;
The following automatic conversions were performed:

data item '_geom_angle_publ_flag' value 'YES' was changed to 'yes' in
accordance with the
/home/data/users/saulius/crontab/automatic-downloads/rss-feeds/RSC/lib/dictionaries/cif_core.dic
dictionary named 'cif_core.dic' version 2.4.2 last updated on
2011-04-26 (18 times).

data item '_geom_bond_publ_flag' value 'YES' was changed to 'yes' in
accordance with the
/home/data/users/saulius/crontab/automatic-downloads/rss-feeds/RSC/lib/dictionaries/cif_core.dic
dictionary named 'cif_core.dic' version 2.4.2 last updated on
2011-04-26 (39 times).

data item '_symmetry_cell_setting' value 'Triclinic' was changed to
'triclinic' in accordance with the
/home/data/users/saulius/crontab/automatic-downloads/rss-feeds/RSC/lib/dictionaries/cif_core.dic
dictionary named 'cif_core.dic' version 2.4.2 last updated on
2011-04-26.

Automatic conversion script
Id: cif_fix_values 7556 2019-12-06 15:28:31Z antanas 
;
_cod_original_cell_volume 460.794(11)
_cod_original_formula_sum 'In3.6 Ca3.6 P6 O24'
_cod_database_code 7712659
_pd_proc_ls_prof_cr_factor 11.6961
_pd_proc_ls_prof_cwr_factor 11.3040
_pd_proc_ls_prof_cwr_expected 5.0415
_pd_proc_ls_prof_chi2 5.0275
_pd_proc_ls_prof_echi2 5.3392

loop_
_symmetry_equiv_pos_as_xyz
x,y,z
-x,-y,-z

loop_
_atom_site_label
_atom_site_fract_x
_atom_site_fract_y
_atom_site_fract_z
_atom_site_U_iso_or_equiv
_atom_site_occupancy
_atom_site_adp_type
_atom_site_type_symbol
O1 0.1393(16) 0.7098(15) 0.0460(14) 0.00000 1.00000 Uiso O
O2 0.4029(20) 0.1862(15) 0.3989(10) 0.01349 1.00000 Uiso O
O3 1.1045(16) 0.7680(12) -0.4455(11) 0.00770 1.00000 Uiso O
O4 0.0429(17) 0.0105(14) 0.2108(15) 0.02097 1.00000 Uiso O
O5 0.991(2) 0.5041(14) -0.6824(14) 0.00367 1.00000 Uiso O
O6 0.877(3) 0.7341(16) -0.6817(16) 0.02782 1.00000 Uiso O
O7 0.426(3) 0.8298(16) 0.3106(11) 0.08883 1.00000 Uiso O
O8 0.376(2) 0.0555(15) 0.0961(13) 0.00413 1.00000 Uiso O
O9 0.221(2) 0.2876(7) 0.1867(5) 0.02841 1.00000 Uiso O
O10 0.5371(17) 0.7674(16) 0.0708(14) 0.00913 1.00000 Uiso O
O11 0.6857(12) 0.5366(17) -0.5682(13) 0.04602 1.00000 Uiso O
O12 0.636(2) 0.4480(12) -0.1407(9) 0.01617 1.00000 Uiso O
P1 0.2633(9) 0.1331(7) 0.2193(6) 0.00367 1.00000 Uiso P
P2 0.9057(9) 0.6276(6) -0.5953(6) 0.00763 1.00000 Uiso P
P3 0.3523(9) 0.7072(7) 0.1344(6) 0.00962 1.00000 Uiso P
Ca1 0.2284(8) 0.8262(6) 0.8447(6) 0.02103 1.00000 Uiso Ca
Ca2 0.2583(20) 0.9916(19) 0.4851(18) 0.20709 0.80000 Uiso Ca
In1 0.8285(3) 0.7258(2) 0.0659(2) 0.02375 1.00000 Uiso In
In2 0.6469(3) 0.4406(3) -0.3819(2) 0.00840 0.80000 Uiso In

loop_
_atom_type_symbol
_atom_type_scat_Cromer_Mann_a1
_atom_type_scat_Cromer_Mann_b1
_atom_type_scat_Cromer_Mann_a2
_atom_type_scat_Cromer_Mann_b2
_atom_type_scat_Cromer_Mann_a3
_atom_type_scat_Cromer_Mann_b3
_atom_type_scat_Cromer_Mann_a4
_atom_type_scat_Cromer_Mann_b4
_atom_type_scat_Cromer_Mann_c
_atom_type_scat_dispersion_real
_atom_type_scat_dispersion_imag
_atom_type_scat_source
o 3.04850 13.27710 2.28680 5.70110 1.54630 0.32390 0.86700 32.90890 0.25080 0.04700 0.03200 International_Tables_for_Crystallography_Vol.C(1991)_Tables_6.1.1.4_and_6.1.1.5
p 6.43450 1.90670 4.17910 27.15700 1.78000 0.52600 1.49080 68.16450 1.11490 0.28300 0.43400 International_Tables_for_Crystallography_Vol.C(1991)_Tables_6.1.1.4_and_6.1.1.5
ca 8.62660 10.44210 7.38730 0.65990 1.58990 85.74840 1.02110 178.43700 1.37510 0.34100 1.28600 International_Tables_for_Crystallography_Vol.C(1991)_Tables_6.1.1.4_and_6.1.1.5
in 19.16240 0.54760 18.55960 6.37760 4.29480 25.84990 2.03960 92.80290 4.93910 -0.12600 5.04500 International_Tables_for_Crystallography_Vol.C(1991)_Tables_6.1.1.4_and_6.1.1.5

loop_
_geom_angle_atom_site_label_1
_geom_angle_atom_site_label_2
_geom_angle_atom_site_label_3
_geom_angle_site_symmetry_1
_geom_angle_site_symmetry_2
_geom_angle_site_symmetry_3
_geom_angle
_geom_angle_publ_flag
O4 P1 O2 1_555 1_555 1_555 96.852(754) yes
O4 P1 O8 1_555 1_555 1_555 115.694(791) yes
O4 P1 O9 1_555 1_555 1_555 109.597(702) yes
O2 P1 O8 1_555 1_555 1_555 112.154(598) yes
O2 P1 O9 1_555 1_555 1_555 114.847(577) yes
O8 P1 O9 1_555 1_555 1_555 107.639(671) yes
O5 P2 O3 1_555 1_555 1_555 107.165(682) yes
O5 P2 O6 1_555 1_555 1_555 111.096(911) yes
O5 P2 O11 1_555 1_555 1_555 110.708(745) yes
O3 P2 O6 1_555 1_555 1_555 97.776(727) yes
O3 P2 O11 1_555 1_555 1_555 116.955(700) yes
O6 P2 O11 1_555 1_555 1_555 113.317(894) yes
O1 P3 O12 1_555 1_555 2_665 123.382(790) yes
O1 P3 O10 1_555 1_555 1_555 109.648(769) yes
O1 P3 O7 1_555 1_555 1_555 107.198(707) yes
O12 P3 O10 2_665 1_555 1_555 104.033(821) yes
O12 P3 O7 2_665 1_555 1_555 103.607(734) yes
O10 P3 O7 1_555 1_555 1_555 108.123(740) yes

loop_
_geom_bond_atom_site_label_1
_geom_bond_atom_site_label_2
_geom_bond_site_symmetry_1
_geom_bond_site_symmetry_2
_geom_bond_distance
_geom_bond_publ_flag
P1 O4 1_555 1_555 1.4871 yes
P1 O2 1_555 1_555 1.5408 yes
P1 O8 1_555 1_555 1.5564 yes
P1 O9 1_555 1_555 1.6468 yes
P2 O5 1_555 1_555 1.4720 yes
P2 O3 1_555 1_555 1.4936 yes
P2 O6 1_555 1_555 1.5015 yes
P2 O11 1_555 1_555 1.5329 yes
P3 O1 1_555 1_555 1.4742 yes
P3 O12 1_555 2_665 1.4763 yes
P3 O10 1_555 1_555 1.4802 yes
P3 O7 1_555 1_555 1.4845 yes
In1 O10 1_555 1_555 2.0511 yes
In1 O1 1_555 1_655 2.1082 yes
In1 O9 1_555 2_665 2.2501 yes
In1 O4 1_555 1_665 2.2541 yes
In1 O6 1_555 1_556 2.2662 yes
In1 O12 1_555 1_555 2.3082 yes
In2 O5 1_555 2_764 2.1511 yes
In2 O11 1_555 2_664 2.2101 yes
In2 O11 1_555 1_555 2.2238 yes
In2 O12 1_555 1_555 2.2261 yes
In2 O9 1_555 2_665 2.2544 yes
In2 O2 1_555 1_554 2.2653 yes
Ca1 O8 1_555 1_566 2.2669 yes
Ca1 O8 1_555 2_666 2.3143 yes
Ca1 O3 1_555 1_456 2.4505 yes
Ca1 O1 1_555 1_556 2.5350 yes
Ca1 O5 1_555 2_665 2.5927 yes
Ca1 O9 1_555 2_566 2.6901 yes
Ca1 O4 1_555 2_566 2.7364 yes
Ca1 O10 1_555 1_556 2.9213 yes
Ca2 O7 1_555 2_676 2.1507 yes
Ca2 O2 1_555 1_565 2.2357 yes
Ca2 O3 1_555 1_456 2.3593 yes
Ca2 O7 1_555 1_555 2.4511 yes
Ca2 O6 1_555 1_456 2.5186 yes
Ca2 O4 1_555 1_565 2.7402 yes
Ca2 O6 1_555 2_675 3.0339 yes

loop_
_geom_contact_atom_site_label_1
_geom_contact_atom_site_label_2
_geom_contact_distance
_geom_contact_site_symmetry_1
_geom_contact_site_symmetry_2
_geom_contact_publ_flag
? ? ? ? ? ?
